data_4105472
loop_
_publ_author_name
'Mikinao Ito'
'Daisuke Hashizume'
'Takeo Fukunaga'
'Tsukasa Matsuo'
'Kohei Tamao'

_publ_section_title
;
 Isolated Monomeric and Dimeric Mixed Diorganocuprates Based on the
 Size-Controllable Bulky "Rind" Ligands
;
_journal_name_full 'Journal of the American Chemical Society'
_journal_page_first 18024
_journal_page_last 18025
_journal_paper_doi 10.1021/ja9071964
_journal_volume 131
_journal_year 2009
_chemical_formula_moiety 'C52 H57 Br Cu Li O3'
_chemical_formula_sum 'C52 H57 Br Cu Li O3'
_chemical_formula_weight 880.37
_chemical_name_systematic
; 
 ? 
;
_space_group_IT_number 2
_symmetry_cell_setting triclinic
_symmetry_Int_Tables_number 2
_symmetry_space_group_name_Hall '-P 1'
_symmetry_space_group_name_H-M 'P -1'
_atom_sites_solution_hydrogens geom
_atom_sites_solution_primary direct
_atom_sites_solution_secondary difmap
_audit_creation_method SHELXL-97
_cell_angle_alpha 78.014(5)
_cell_angle_beta 75.492(6)
_cell_angle_gamma 73.742(5)
_cell_formula_units_Z 2
_cell_length_a 11.8068(17)
_cell_length_b 13.634(2)
_cell_length_c 14.852(2)
_cell_measurement_reflns_used 5384
_cell_measurement_temperature 100
_cell_measurement_theta_max 27.5
_cell_measurement_theta_min 1.8
_cell_volume 2197.5(5)
_computing_cell_refinement CrystalClear
_computing_data_collection CrystalClear
_computing_data_reduction CrystalClear
_computing_molecular_graphics 'ORTEP-3 for Windows'
_computing_publication_material 'CrystalStrucuture 3.8 '
_computing_structure_refinement 'SHELXL-97 (Sheldrick, 2008)'
_computing_structure_solution SIR-97
_diffrn_ambient_temperature 100
_diffrn_detector_area_resol_mean 7.31
_diffrn_measured_fraction_theta_full 0.996
_diffrn_measured_fraction_theta_max 0.996
_diffrn_measurement_device_type 'Rigaku Saturn'
_diffrn_measurement_method \w-scan
_diffrn_radiation_monochromator graphite
_diffrn_radiation_source 'fine-focus rotating anode'
_diffrn_radiation_type MoK\a
_diffrn_radiation_wavelength 0.71073
_diffrn_reflns_av_R_equivalents 0.0599
_diffrn_reflns_av_sigmaI/netI 0.0670
_diffrn_reflns_limit_h_max 15
_diffrn_reflns_limit_h_min -15
_diffrn_reflns_limit_k_max 17
_diffrn_reflns_limit_k_min -17
_diffrn_reflns_limit_l_max 19
_diffrn_reflns_limit_l_min -18
_diffrn_reflns_number 27455
_diffrn_reflns_theta_full 27.47
_diffrn_reflns_theta_max 27.47
_diffrn_reflns_theta_min 2.69
_diffrn_standards_number 0
_exptl_absorpt_coefficient_mu 1.448
_exptl_absorpt_correction_T_max 0.930
_exptl_absorpt_correction_T_min 0.803
_exptl_absorpt_correction_type multi-scan
_exptl_absorpt_process_details 'Jacobson, R. (1998) Private communication'
_exptl_crystal_colour colourless
_exptl_crystal_density_diffrn 1.330
_exptl_crystal_description block
_exptl_crystal_F_000 920
_exptl_crystal_size_max 0.05
_exptl_crystal_size_mid 0.05
_exptl_crystal_size_min 0.05
_refine_diff_density_max 1.051
_refine_diff_density_min -1.233
_refine_diff_density_rms 0.108
_refine_ls_extinction_method none
_refine_ls_goodness_of_fit_ref 1.069
_refine_ls_hydrogen_treatment constr
_refine_ls_matrix_type full
_refine_ls_number_parameters 616
_refine_ls_number_reflns 10036
_refine_ls_number_restraints 274
_refine_ls_restrained_S_all 1.057
_refine_ls_R_factor_all 0.0935
_refine_ls_R_factor_gt 0.0659
_refine_ls_shift/su_max 0.001
_refine_ls_shift/su_mean 0.000
_refine_ls_structure_factor_coef Fsqd
_refine_ls_weighting_details 'calc w=1/[\s^2^(Fo^2^)+(0.0854P)^2^+3.8111P] where P=(Fo^2^+2Fc^2^)/3'
_refine_ls_weighting_scheme calc
_refine_ls_wR_factor_gt 0.1663
_refine_ls_wR_factor_ref 0.1848
_reflns_number_gt 7185
_reflns_number_total 10036
_reflns_threshold_expression >2sigma(I)
_cod_data_source_file ja9071964_si_002_6.cif
_cod_data_source_block MFluindCuLiBr
_cod_database_code 4105472

loop_
_symmetry_equiv_pos_as_xyz
'x, y, z'
'-x, -y, -z'

loop_
_atom_site_label
_atom_site_type_symbol
_atom_site_fract_x
_atom_site_fract_y
_atom_site_fract_z
_atom_site_U_iso_or_equiv
_atom_site_adp_type
_atom_site_occupancy
_atom_site_symmetry_multiplicity
_atom_site_calc_flag
_atom_site_refinement_flags
_atom_site_disorder_assembly
_atom_site_disorder_group
Br1 Br 0.29527(4) 0.63448(4) 0.62755(4) 0.04186(16) Uani 1 1 d . C .
Cu1 Cu 0.19076(4) 0.78129(3) 0.68631(3) 0.01948(13) Uani 1 1 d . . .
C1 C 0.0955(3) 0.9034(3) 0.7377(3) 0.0166(7) Uani 1 1 d . . .
C2 C -0.0072(3) 0.9008(3) 0.8094(3) 0.0169(7) Uani 1 1 d . . .
C3 C -0.0494(3) 0.8032(3) 0.8610(3) 0.0187(7) Uani 1 1 d . . .
C4 C -0.1781(3) 0.8481(3) 0.9173(3) 0.0227(8) Uani 1 1 d . . .
H4A H -0.2399 0.8401 0.8867 0.027 Uiso 1 1 calc R . .
H4B H -0.1894 0.8102 0.9821 0.027 Uiso 1 1 calc R . .
C5 C -0.1926(3) 0.9645(3) 0.9200(3) 0.0195(8) Uani 1 1 d . . .
C6 C -0.0854(3) 0.9882(3) 0.8451(3) 0.0179(7) Uani 1 1 d . . .
C7 C -0.0633(3) 1.0849(3) 0.8090(3) 0.0232(8) Uani 1 1 d . A .
H7 H -0.1159 1.1451 0.8320 0.028 Uiso 1 1 calc R . .
C8 C 0.0389(3) 1.0914(3) 0.7377(3) 0.0247(8) Uani 1 1 d D . .
C11 C 0.2186(3) 1.0286(2) 0.6253(3) 0.0206(8) Uani 1 1 d D . .
C12 C 0.1139(3) 1.0019(3) 0.7044(3) 0.0191(7) Uani 1 1 d . A .
C13 C -0.0528(3) 0.7291(3) 0.7983(3) 0.0184(7) Uani 1 1 d . . .
C14 C -0.1056(4) 0.7509(3) 0.7203(3) 0.0256(9) Uani 1 1 d . . .
H14 H -0.1446 0.8197 0.6987 0.031 Uiso 1 1 calc R . .
C15 C -0.0999(4) 0.6698(3) 0.6746(3) 0.0293(9) Uani 1 1 d . . .
H15 H -0.1340 0.6839 0.6204 0.035 Uiso 1 1 calc R . .
C16 C -0.0451(4) 0.5681(3) 0.7069(3) 0.0332(10) Uani 1 1 d . . .
H16 H -0.0440 0.5137 0.6755 0.040 Uiso 1 1 calc R . .
C17 C 0.0074(4) 0.5464(3) 0.7844(3) 0.0312(10) Uani 1 1 d . . .
H17 H 0.0446 0.4773 0.8068 0.037 Uiso 1 1 calc R . .
C18 C 0.0050(4) 0.6275(3) 0.8289(3) 0.0235(8) Uani 1 1 d . . .
C19 C 0.0598(4) 0.6290(3) 0.9075(3) 0.0292(9) Uani 1 1 d . . .
C20 C 0.1283(5) 0.5491(4) 0.9607(4) 0.0444(13) Uani 1 1 d . . .
H20 H 0.1437 0.4796 0.9508 0.053 Uiso 1 1 calc R . .
C21 C 0.1736(5) 0.5734(4) 1.0284(4) 0.0467(13) Uani 1 1 d . . .
H21 H 0.2208 0.5196 1.0651 0.056 Uiso 1 1 calc R . .
C22 C 0.1516(4) 0.6741(4) 1.0437(3) 0.0323(10) Uani 1 1 d . . .
H22 H 0.1844 0.6891 1.0901 0.039 Uiso 1 1 calc R . .
C23 C 0.0812(4) 0.7541(3) 0.9911(3) 0.0242(8) Uani 1 1 d . . .
H23 H 0.0661 0.8235 1.0013 0.029 Uiso 1 1 calc R . .
C24 C 0.0337(3) 0.7307(3) 0.9238(3) 0.0204(8) Uani 1 1 d . . .
C25 C -0.3127(4) 1.0283(3) 0.8948(3) 0.0287(9) Uani 1 1 d . . .
H25A H -0.3794 1.0069 0.9417 0.043 Uiso 1 1 calc R . .
H25B H -0.3163 1.0170 0.8326 0.043 Uiso 1 1 calc R . .
H25C H -0.3192 1.1017 0.8938 0.043 Uiso 1 1 calc R . .
C26 C -0.1878(4) 0.9842(3) 1.0164(3) 0.0290(9) Uani 1 1 d . . .
H26A H -0.1914 1.0575 1.0136 0.043 Uiso 1 1 calc R . .
H26B H -0.1125 0.9420 1.0342 0.043 Uiso 1 1 calc R . .
H26C H -0.2564 0.9659 1.0631 0.043 Uiso 1 1 calc R . .
C29 C 0.2293(3) 0.9870(3) 0.5355(3) 0.0214(8) Uani 1 1 d . A .
C30 C 0.1461(4) 1.0101(3) 0.4783(3) 0.0312(10) Uani 1 1 d . . .
H30 H 0.0712 1.0586 0.4929 0.037 Uiso 1 1 calc R A .
C31 C 0.1736(4) 0.9613(4) 0.3995(3) 0.0377(11) Uani 1 1 d . A .
H31 H 0.1170 0.9766 0.3599 0.045 Uiso 1 1 calc R . .
C32 C 0.2828(4) 0.8907(4) 0.3782(3) 0.0374(11) Uani 1 1 d . . .
H32 H 0.2994 0.8569 0.3248 0.045 Uiso 1 1 calc R A .
C33 C 0.3696(4) 0.8680(3) 0.4338(3) 0.0289(9) Uani 1 1 d . A .
H33 H 0.4451 0.8205 0.4183 0.035 Uiso 1 1 calc R . .
C34 C 0.3412(3) 0.9174(3) 0.5125(3) 0.0201(8) Uani 1 1 d . . .
C35 C 0.4122(3) 0.9127(3) 0.5823(3) 0.0192(8) Uani 1 1 d . A .
C36 C 0.5303(3) 0.8604(3) 0.5882(3) 0.0244(8) Uani 1 1 d . . .
H36 H 0.5780 0.8165 0.5437 0.029 Uiso 1 1 calc R A .
C37 C 0.5767(4) 0.8737(4) 0.6603(3) 0.0332(10) Uani 1 1 d . A .
H37 H 0.6578 0.8396 0.6642 0.040 Uiso 1 1 calc R . .
C38 C 0.5074(4) 0.9361(4) 0.7272(3) 0.0346(10) Uani 1 1 d . . .
H38 H 0.5404 0.9432 0.7770 0.041 Uiso 1 1 calc R A .
C39 C 0.3891(4) 0.9883(3) 0.7208(3) 0.0272(9) Uani 1 1 d . A .
H39 H 0.3412 1.0315 0.7659 0.033 Uiso 1 1 calc R . .
C40 C 0.3424(3) 0.9767(3) 0.6486(3) 0.0196(8) Uani 1 1 d . A .
Li1 Li 0.4703(8) 0.5526(7) 0.6994(6) 0.044(2) Uani 1 1 d . . .
C9A C 0.0841(9) 1.1902(10) 0.6931(6) 0.0289(13) Uani 0.62(3) 1 d PDU A 1
C10A C 0.1859(11) 1.1493(2) 0.6099(9) 0.0299(12) Uani 0.62(3) 1 d PDU A 1
H10A H 0.1582 1.1760 0.5499 0.036 Uiso 0.62(3) 1 calc PR A 1
H10B H 0.2582 1.1743 0.6064 0.036 Uiso 0.62(3) 1 calc PR A 1
C27A C -0.0167(12) 1.2714(10) 0.6535(12) 0.034(2) Uani 0.62(3) 1 d PDU A 1
H27A H -0.0861 1.2888 0.7047 0.052 Uiso 0.62(3) 1 calc PR A 1
H27B H -0.0406 1.2441 0.6070 0.052 Uiso 0.62(3) 1 calc PR A 1
H27C H 0.0120 1.3336 0.6235 0.052 Uiso 0.62(3) 1 calc PR A 1
C28A C 0.1232(13) 1.2322(10) 0.7649(10) 0.0323(19) Uani 0.62(3) 1 d PDU A 1
H28A H 0.1509 1.2948 0.7348 0.048 Uiso 0.62(3) 1 calc PR A 1
H28B H 0.1889 1.1800 0.7889 0.048 Uiso 0.62(3) 1 calc PR A 1
H28C H 0.0548 1.2488 0.8170 0.048 Uiso 0.62(3) 1 calc PR A 1
C9B C 0.0698(10) 1.1879(17) 0.6829(12) 0.0289(13) Uani 0.38(3) 1 d PDU A 2
C10B C 0.1937(16) 1.1486(3) 0.6170(16) 0.0299(12) Uani 0.38(3) 1 d PDU A 2
H10C H 0.1912 1.1810 0.5512 0.036 Uiso 0.38(3) 1 calc PR A 2
H10D H 0.2587 1.1672 0.6360 0.036 Uiso 0.38(3) 1 calc PR A 2
C27B C -0.026(2) 1.2588(17) 0.6311(18) 0.034(2) Uani 0.38(3) 1 d PDU A 2
H27D H -0.0973 1.2876 0.6768 0.052 Uiso 0.38(3) 1 calc PR A 2
H27E H -0.0490 1.2192 0.5933 0.052 Uiso 0.38(3) 1 calc PR A 2
H27F H 0.0058 1.3152 0.5898 0.052 Uiso 0.38(3) 1 calc PR A 2
C28B C 0.099(2) 1.2480(16) 0.7466(17) 0.0323(19) Uani 0.38(3) 1 d PDU A 2
H28D H 0.1187 1.3118 0.7098 0.048 Uiso 0.38(3) 1 calc PR A 2
H28E H 0.1680 1.2057 0.7734 0.048 Uiso 0.38(3) 1 calc PR A 2
H28F H 0.0290 1.2652 0.7974 0.048 Uiso 0.38(3) 1 calc PR A 2
O1 O 0.4849(2) 0.6166(2) 0.7968(2) 0.0340(7) Uani 1 1 d D B .
C41A C 0.3984(3) 0.7027(3) 0.8365(3) 0.0346(10) Uani 0.546(15) 1 d PD B 1
H41A H 0.3210 0.6842 0.8672 0.042 Uiso 0.546(15) 1 calc PR B 1
H41B H 0.3835 0.7632 0.7872 0.042 Uiso 0.546(15) 1 calc PR B 1
C42A C 0.454(3) 0.726(3) 0.9071(17) 0.047(4) Uani 0.546(15) 1 d PD B 1
H42A H 0.4294 0.6879 0.9703 0.056 Uiso 0.546(15) 1 calc PR B 1
H42B H 0.4323 0.8006 0.9105 0.056 Uiso 0.546(15) 1 calc PR B 1
C43A C 0.587(3) 0.6886(17) 0.8698(15) 0.041(4) Uani 0.546(15) 1 d PD B 1
H43A H 0.6219 0.7482 0.8389 0.049 Uiso 0.546(15) 1 calc PR B 1
H43B H 0.6278 0.6520 0.9222 0.049 Uiso 0.546(15) 1 calc PR B 1
C44A C 0.6057(5) 0.6173(10) 0.8006(10) 0.036(2) Uani 0.546(15) 1 d PD B 1
H44A H 0.6496 0.6434 0.7381 0.043 Uiso 0.546(15) 1 calc PR B 1
H44B H 0.6515 0.5472 0.8222 0.043 Uiso 0.546(15) 1 calc PR B 1
C41B C 0.3984(3) 0.7027(3) 0.8365(3) 0.0346(10) Uani 0.454(15) 1 d PD B 3
H41C H 0.3168 0.6895 0.8566 0.042 Uiso 0.454(15) 1 calc PR B 3
H41D H 0.3954 0.7672 0.7909 0.042 Uiso 0.454(15) 1 calc PR B 3
C42B C 0.446(3) 0.709(4) 0.9190(18) 0.047(4) Uani 0.454(15) 1 d PD B 3
H42C H 0.4135 0.6637 0.9753 0.056 Uiso 0.454(15) 1 calc PR B 3
H42D H 0.4212 0.7807 0.9329 0.056 Uiso 0.454(15) 1 calc PR B 3
C43B C 0.580(3) 0.674(2) 0.894(2) 0.041(4) Uani 0.454(15) 1 d PD B 3
H43C H 0.6174 0.7289 0.8530 0.049 Uiso 0.454(15) 1 calc PR B 3
H43D H 0.6168 0.6479 0.9499 0.049 Uiso 0.454(15) 1 calc PR B 3
C44B C 0.5872(10) 0.5893(12) 0.8415(11) 0.036(2) Uani 0.454(15) 1 d PD B 3
H44C H 0.6629 0.5789 0.7934 0.043 Uiso 0.454(15) 1 calc PR B 3
H44D H 0.5869 0.5239 0.8855 0.043 Uiso 0.454(15) 1 calc PR B 3
O2A O 0.6073(6) 0.5264(6) 0.5995(3) 0.0433(6) Uani 0.611(17) 1 d PDU C 1
C45A C 0.6144(4) 0.5832(4) 0.5054(2) 0.0433(6) Uani 0.611(17) 1 d PDU C 1
H45A H 0.5597 0.6531 0.5059 0.052 Uiso 0.611(17) 1 calc PR C 1
H45B H 0.5924 0.5465 0.4639 0.052 Uiso 0.611(17) 1 calc PR C 1
C46A C 0.7428(4) 0.5897(5) 0.4731(7) 0.0445(6) Uani 0.611(17) 1 d PDU C 1
H46A H 0.7550 0.6505 0.4925 0.053 Uiso 0.611(17) 1 calc PR C 1
H46B H 0.7672 0.5949 0.4038 0.053 Uiso 0.611(17) 1 calc PR C 1
C47A C 0.8133(4) 0.4917(3) 0.5195(3) 0.0450(6) Uani 0.611(17) 1 d PDU C 1
H47A H 0.8726 0.5057 0.5489 0.054 Uiso 0.611(17) 1 calc PR C 1
H47B H 0.8564 0.4435 0.4736 0.054 Uiso 0.611(17) 1 calc PR C 1
C48A C 0.7197(5) 0.4486(6) 0.5922(7) 0.0450(6) Uani 0.611(17) 1 d PDU C 1
H48A H 0.7098 0.3861 0.5741 0.054 Uiso 0.611(17) 1 calc PR C 1
H48B H 0.7446 0.4291 0.6537 0.054 Uiso 0.611(17) 1 calc PR C 1
O2B O 0.6171(10) 0.5494(9) 0.6037(3) 0.0433(6) Uani 0.389(17) 1 d PDU C 4
C45B C 0.6144(4) 0.5832(4) 0.5054(2) 0.0433(6) Uani 0.389(17) 1 d PDU C 4
H45C H 0.5689 0.6562 0.4952 0.052 Uiso 0.389(17) 1 calc PR C 4
H45D H 0.5756 0.5402 0.4826 0.052 Uiso 0.389(17) 1 calc PR C 4
C46B C 0.7430(4) 0.5716(10) 0.4551(6) 0.0445(6) Uani 0.389(17) 1 d PDU C 4
H46C H 0.7668 0.6378 0.4445 0.053 Uiso 0.389(17) 1 calc PR C 4
H46D H 0.7560 0.5482 0.3937 0.053 Uiso 0.389(17) 1 calc PR C 4
C47B C 0.8133(4) 0.4917(3) 0.5195(3) 0.0450(6) Uani 0.389(17) 1 d PDU C 4
H47C H 0.8453 0.4260 0.4931 0.054 Uiso 0.389(17) 1 calc PR C 4
H47D H 0.8821 0.5153 0.5269 0.054 Uiso 0.389(17) 1 calc PR C 4
C48B C 0.7303(9) 0.4762(13) 0.6122(6) 0.0450(6) Uani 0.389(17) 1 d PDU C 4
H48C H 0.7197 0.4047 0.6268 0.054 Uiso 0.389(17) 1 calc PR C 4
H48D H 0.7626 0.4891 0.6629 0.054 Uiso 0.389(17) 1 calc PR C 4
O3A O 0.4767(8) 0.4207(6) 0.7547(6) 0.0356(17) Uani 0.549(4) 1 d PD C 1
C49A C 0.5325(7) 0.3206(6) 0.7254(6) 0.0401(16) Uani 0.549(4) 1 d PD C 1
H49A H 0.6079 0.2892 0.7490 0.048 Uiso 0.549(4) 1 calc PR C 1
H49B H 0.5518 0.3269 0.6559 0.048 Uiso 0.549(4) 1 calc PR C 1
C50A C 0.4432(8) 0.2562(7) 0.7663(6) 0.040(2) Uani 0.549(4) 1 d PD C 1
H50A H 0.4844 0.1825 0.7803 0.048 Uiso 0.549(4) 1 calc PR C 1
H50B H 0.3895 0.2629 0.7226 0.048 Uiso 0.549(4) 1 calc PR C 1
C51A C 0.3737(9) 0.2987(6) 0.8546(6) 0.0430(19) Uani 0.549(4) 1 d PD C 1
H51A H 0.2911 0.2878 0.8717 0.052 Uiso 0.549(4) 1 calc PR C 1
H51B H 0.4150 0.2671 0.9078 0.052 Uiso 0.549(4) 1 calc PR C 1
C52A C 0.3720(8) 0.4109(6) 0.8278(6) 0.0491(19) Uani 0.549(4) 1 d PD C 1
H52A H 0.2976 0.4491 0.8048 0.059 Uiso 0.549(4) 1 calc PR C 1
H52B H 0.3739 0.4400 0.8831 0.059 Uiso 0.549(4) 1 calc PR C 1
O3B O 0.4547(11) 0.4019(8) 0.7697(7) 0.0356(17) Uani 0.451(4) 1 d PD C 5
C49B C 0.3957(10) 0.3360(7) 0.7429(7) 0.0401(16) Uani 0.451(4) 1 d PD C 5
H49C H 0.4338 0.3207 0.6784 0.048 Uiso 0.451(4) 1 calc PR C 5
H49D H 0.3093 0.3697 0.7453 0.048 Uiso 0.451(4) 1 calc PR C 5
C50B C 0.4103(12) 0.2393(7) 0.8124(6) 0.040(2) Uani 0.451(4) 1 d PD C 5
H50C H 0.4846 0.1877 0.7900 0.048 Uiso 0.451(4) 1 calc PR C 5
H50D H 0.3402 0.2087 0.8242 0.048 Uiso 0.451(4) 1 calc PR C 5
C51B C 0.4182(11) 0.2750(8) 0.8989(7) 0.0430(19) Uani 0.451(4) 1 d PD C 5
H51C H 0.3369 0.3023 0.9357 0.052 Uiso 0.451(4) 1 calc PR C 5
H51D H 0.4632 0.2181 0.9392 0.052 Uiso 0.451(4) 1 calc PR C 5
C52B C 0.4844(11) 0.3583(8) 0.8605(7) 0.0491(19) Uani 0.451(4) 1 d PD C 5
H52C H 0.4584 0.4116 0.9025 0.059 Uiso 0.451(4) 1 calc PR C 5
H52D H 0.5723 0.3294 0.8541 0.059 Uiso 0.451(4) 1 calc PR C 5

loop_
_atom_site_aniso_label
_atom_site_aniso_U_11
_atom_site_aniso_U_22
_atom_site_aniso_U_33
_atom_site_aniso_U_23
_atom_site_aniso_U_13
_atom_site_aniso_U_12
Br1 0.0330(3) 0.0371(3) 0.0559(3) -0.0231(2) -0.0067(2) 0.0006(2)
Cu1 0.0163(2) 0.0163(2) 0.0243(3) -0.00466(18) -0.00101(18) -0.00292(17)
C1 0.0115(16) 0.0194(18) 0.0182(18) -0.0006(14) -0.0044(14) -0.0030(13)
C2 0.0165(17) 0.0142(17) 0.0207(18) 0.0005(13) -0.0052(14) -0.0056(13)
C3 0.0186(18) 0.0178(18) 0.0224(19) 0.0001(14) -0.0060(15) -0.0094(14)
C4 0.0176(18) 0.0208(19) 0.028(2) -0.0024(15) 0.0014(16) -0.0088(15)
C5 0.0157(17) 0.0216(19) 0.0188(18) -0.0002(14) 0.0013(14) -0.0072(14)
C6 0.0114(16) 0.0177(18) 0.0224(19) -0.0018(14) -0.0013(14) -0.0028(13)
C7 0.0151(17) 0.0163(18) 0.032(2) -0.0035(15) 0.0029(16) -0.0012(14)
C8 0.0188(18) 0.0168(19) 0.034(2) 0.0004(16) 0.0019(16) -0.0060(15)
C11 0.0176(18) 0.0121(17) 0.0246(19) 0.0008(14) 0.0040(15) -0.0017(14)
C12 0.0146(17) 0.0158(17) 0.0237(19) -0.0001(14) -0.0010(15) -0.0035(14)
C13 0.0135(16) 0.0176(18) 0.0238(19) 0.0014(14) -0.0016(14) -0.0083(14)
C14 0.025(2) 0.027(2) 0.028(2) -0.0033(16) -0.0071(17) -0.0094(17)
C15 0.027(2) 0.037(2) 0.029(2) -0.0075(18) -0.0066(18) -0.0134(18)
C16 0.034(2) 0.029(2) 0.045(3) -0.0139(19) -0.008(2) -0.0152(19)
C17 0.032(2) 0.020(2) 0.045(3) -0.0068(18) -0.013(2) -0.0069(17)
C18 0.0237(19) 0.0165(18) 0.033(2) 0.0012(15) -0.0093(17) -0.0089(15)
C19 0.035(2) 0.018(2) 0.039(2) 0.0027(17) -0.019(2) -0.0090(17)
C20 0.058(3) 0.020(2) 0.060(3) 0.002(2) -0.036(3) -0.002(2)
C21 0.053(3) 0.032(3) 0.059(3) 0.009(2) -0.039(3) -0.005(2)
C22 0.031(2) 0.035(2) 0.034(2) -0.0055(19) -0.0143(19) -0.0054(19)
C23 0.0207(19) 0.024(2) 0.028(2) -0.0049(16) -0.0060(16) -0.0051(15)
C24 0.0178(18) 0.0165(18) 0.025(2) -0.0003(15) -0.0035(15) -0.0045(14)
C25 0.0170(19) 0.030(2) 0.033(2) -0.0006(18) 0.0003(17) -0.0044(16)
C26 0.027(2) 0.034(2) 0.027(2) -0.0091(18) 0.0011(17) -0.0126(18)
C29 0.0161(17) 0.0184(18) 0.024(2) 0.0080(15) -0.0001(15) -0.0072(14)
C30 0.0181(19) 0.035(2) 0.033(2) 0.0127(19) -0.0043(17) -0.0084(17)
C31 0.030(2) 0.059(3) 0.024(2) 0.013(2) -0.0098(19) -0.020(2)
C32 0.041(3) 0.054(3) 0.019(2) 0.001(2) -0.0035(19) -0.023(2)
C33 0.028(2) 0.028(2) 0.025(2) -0.0018(17) 0.0005(17) -0.0048(17)
C34 0.0165(17) 0.0226(19) 0.0182(18) 0.0026(14) -0.0015(14) -0.0058(15)
C35 0.0151(17) 0.0147(17) 0.0239(19) 0.0013(14) 0.0014(15) -0.0051(14)
C36 0.0153(18) 0.025(2) 0.028(2) -0.0027(16) 0.0020(16) -0.0022(15)
C37 0.0161(19) 0.041(3) 0.043(3) -0.001(2) -0.0078(18) -0.0089(18)
C38 0.027(2) 0.047(3) 0.040(3) -0.007(2) -0.011(2) -0.022(2)
C39 0.027(2) 0.026(2) 0.032(2) -0.0103(17) 0.0014(18) -0.0147(17)
C40 0.0162(17) 0.0168(18) 0.0244(19) -0.0011(14) 0.0008(15) -0.0075(14)
Li1 0.039(5) 0.049(5) 0.043(5) -0.023(4) -0.010(4) 0.004(4)
C9A 0.0200(18) 0.0110(15) 0.046(2) -0.0014(16) 0.0065(18) -0.0027(16)
C10A 0.0208(18) 0.0136(15) 0.045(2) -0.0010(15) 0.0082(18) -0.0026(13)
C27A 0.025(3) 0.016(3) 0.050(5) 0.000(3) 0.006(3) 0.001(2)
C28A 0.026(4) 0.013(3) 0.052(4) -0.001(3) 0.004(3) -0.006(3)
C9B 0.0200(18) 0.0110(15) 0.046(2) -0.0014(16) 0.0065(18) -0.0027(16)
C10B 0.0208(18) 0.0136(15) 0.045(2) -0.0010(15) 0.0082(18) -0.0026(13)
C27B 0.025(3) 0.016(3) 0.050(5) 0.000(3) 0.006(3) 0.001(2)
C28B 0.026(4) 0.013(3) 0.052(4) -0.001(3) 0.004(3) -0.006(3)
O1 0.0264(16) 0.0385(18) 0.0395(18) -0.0119(14) -0.0113(14) -0.0031(13)
C41A 0.029(2) 0.032(2) 0.045(3) -0.007(2) -0.012(2) -0.0067(19)
C42A 0.039(5) 0.047(10) 0.063(6) -0.024(7) -0.013(5) -0.010(5)
C43A 0.041(4) 0.038(6) 0.049(11) -0.004(8) -0.023(8) -0.007(4)
C44A 0.022(3) 0.035(6) 0.052(7) -0.013(5) -0.010(4) -0.002(3)
C41B 0.029(2) 0.032(2) 0.045(3) -0.007(2) -0.012(2) -0.0067(19)
C42B 0.039(5) 0.047(10) 0.063(6) -0.024(7) -0.013(5) -0.010(5)
C43B 0.041(4) 0.038(6) 0.049(11) -0.004(8) -0.023(8) -0.007(4)
C44B 0.022(3) 0.035(6) 0.052(7) -0.013(5) -0.010(4) -0.002(3)
O2A 0.0341(9) 0.0437(10) 0.0524(9) -0.0221(9) -0.0143(9) 0.0059(9)
C45A 0.0339(9) 0.0423(10) 0.0544(9) -0.0207(9) -0.0132(9) 0.0034(9)
C46A 0.0351(9) 0.0433(10) 0.0565(10) -0.0218(9) -0.0128(9) 0.0021(9)
C47A 0.0352(9) 0.0456(10) 0.0557(10) -0.0228(9) -0.0145(9) 0.0038(9)
C48A 0.0354(9) 0.0455(10) 0.0537(10) -0.0224(9) -0.0148(9) 0.0066(9)
O2B 0.0341(9) 0.0437(10) 0.0524(9) -0.0221(9) -0.0143(9) 0.0059(9)
C45B 0.0339(9) 0.0423(10) 0.0544(9) -0.0207(9) -0.0132(9) 0.0034(9)
C46B 0.0351(9) 0.0433(10) 0.0565(10) -0.0218(9) -0.0128(9) 0.0021(9)
C47B 0.0352(9) 0.0456(10) 0.0557(10) -0.0228(9) -0.0145(9) 0.0038(9)
C48B 0.0354(9) 0.0455(10) 0.0537(10) -0.0224(9) -0.0148(9) 0.0066(9)
O3A 0.042(4) 0.022(3) 0.035(3) 0.000(3) 0.007(3) -0.013(2)
C49A 0.048(4) 0.031(4) 0.044(4) -0.011(3) -0.015(3) -0.006(3)
C50A 0.036(5) 0.031(4) 0.054(6) -0.006(5) -0.001(4) -0.016(3)
C51A 0.054(5) 0.041(4) 0.033(5) -0.002(4) 0.003(3) -0.023(4)
C52A 0.055(5) 0.047(5) 0.042(4) -0.001(3) 0.000(4) -0.019(4)
O3B 0.042(4) 0.022(3) 0.035(3) 0.000(3) 0.007(3) -0.013(2)
C49B 0.048(4) 0.031(4) 0.044(4) -0.011(3) -0.015(3) -0.006(3)
C50B 0.036(5) 0.031(4) 0.054(6) -0.006(5) -0.001(4) -0.016(3)
C51B 0.054(5) 0.041(4) 0.033(5) -0.002(4) 0.003(3) -0.023(4)
C52B 0.055(5) 0.047(5) 0.042(4) -0.001(3) 0.000(4) -0.019(4)

loop_
_atom_type_symbol
_atom_type_description
_atom_type_scat_dispersion_real
_atom_type_scat_dispersion_imag
_atom_type_scat_source
C C 0.0033 0.0016 'International Tables Vol C Tables 4.2.6.8 and 6.1.1.4'
H H 0.0000 0.0000 'International Tables Vol C Tables 4.2.6.8 and 6.1.1.4'
O O 0.0106 0.0060 'International Tables Vol C Tables 4.2.6.8 and 6.1.1.4'
Cu Cu 0.3201 1.2651 'International Tables Vol C Tables 4.2.6.8 and 6.1.1.4'
Br Br -0.2901 2.4595 'International Tables Vol C Tables 4.2.6.8 and 6.1.1.4'
Li Li -0.0003 0.0001 'International Tables Vol C Tables 4.2.6.8 and 6.1.1.4'

loop_
_geom_angle_atom_site_label_1
_geom_angle_atom_site_label_2
_geom_angle_atom_site_label_3
_geom_angle
Cu1 Br1 Li1 110.64(19)
C1 Cu1 Br1 177.34(11)
C12 C1 C2 113.9(3)
C12 C1 Cu1 124.7(3)
C2 C1 Cu1 121.2(3)
C6 C2 C1 124.0(3)
C6 C2 C3 110.3(3)
C1 C2 C3 125.7(3)
C13 C3 C24 100.4(3)
C13 C3 C2 115.6(3)
C24 C3 C2 114.3(3)
C13 C3 C4 111.2(3)
C24 C3 C4 112.9(3)
C2 C3 C4 102.8(3)
C5 C4 C3 109.0(3)
C5 C4 H4A 109.9
C3 C4 H4A 109.9
C5 C4 H4B 109.9
C3 C4 H4B 109.9
H4A C4 H4B 108.3
C6 C5 C26 111.7(3)
C6 C5 C25 111.8(3)
C26 C5 C25 108.7(3)
C6 C5 C4 102.1(3)
C26 C5 C4 112.2(3)
C25 C5 C4 110.1(3)
C7 C6 C2 119.8(3)
C7 C6 C5 126.7(3)
C2 C6 C5 113.4(3)
C6 C7 C8 118.3(3)
C6 C7 H7 120.9
C8 C7 H7 120.9
C12 C8 C7 119.7(3)
C12 C8 C9B 113.7(4)
C7 C8 C9B 126.1(4)
C12 C8 C9A 113.9(3)
C7 C8 C9A 126.3(4)
C29 C11 C40 101.3(3)
C29 C11 C12 113.1(3)
C40 C11 C12 113.0(3)
C29 C11 C10A 111.4(6)
C40 C11 C10A 115.4(7)
C12 C11 C10A 103.0(3)
C29 C11 C10B 116.0(11)
C40 C11 C10B 110.6(10)
C12 C11 C10B 103.2(3)
C1 C12 C8 124.3(3)
C1 C12 C11 125.4(3)
C8 C12 C11 110.3(3)
C14 C13 C18 120.0(4)
C14 C13 C3 128.5(3)
C18 C13 C3 111.5(3)
C13 C14 C15 118.6(4)
C13 C14 H14 120.7
C15 C14 H14 120.7
C14 C15 C16 121.3(4)
C14 C15 H15 119.4
C16 C15 H15 119.4
C17 C16 C15 120.2(4)
C17 C16 H16 119.9
C15 C16 H16 119.9
C16 C17 C18 118.9(4)
C16 C17 H17 120.6
C18 C17 H17 120.6
C17 C18 C13 121.0(4)
C17 C18 C19 130.9(4)
C13 C18 C19 108.0(3)
C20 C19 C24 121.0(4)
C20 C19 C18 130.6(4)
C24 C19 C18 108.4(3)
C21 C20 C19 118.4(4)
C21 C20 H20 120.8
C19 C20 H20 120.8
C22 C21 C20 121.4(4)
C22 C21 H21 119.3
C20 C21 H21 119.3
C21 C22 C23 120.1(4)
C21 C22 H22 120.0
C23 C22 H22 120.0
C24 C23 C22 119.2(4)
C24 C23 H23 120.4
C22 C23 H23 120.4
C23 C24 C19 119.8(4)
C23 C24 C3 128.9(3)
C19 C24 C3 111.3(3)
C5 C25 H25A 109.5
C5 C25 H25B 109.5
H25A C25 H25B 109.5
C5 C25 H25C 109.5
H25A C25 H25C 109.5
H25B C25 H25C 109.5
C5 C26 H26A 109.5
C5 C26 H26B 109.5
H26A C26 H26B 109.5
C5 C26 H26C 109.5
H26A C26 H26C 109.5
H26B C26 H26C 109.5
C30 C29 C34 120.3(4)
C30 C29 C11 128.5(4)
C34 C29 C11 111.1(3)
C29 C30 C31 119.2(4)
C29 C30 H30 120.4
C31 C30 H30 120.4
C32 C31 C30 120.4(4)
C32 C31 H31 119.8
C30 C31 H31 119.8
C31 C32 C33 121.4(4)
C31 C32 H32 119.3
C33 C32 H32 119.3
C34 C33 C32 117.7(4)
C34 C33 H33 121.2
C32 C33 H33 121.2
C33 C34 C29 121.0(4)
C33 C34 C35 130.9(4)
C29 C34 C35 108.1(3)
C36 C35 C40 120.3(4)
C36 C35 C34 130.9(4)
C40 C35 C34 108.8(3)
C37 C36 C35 118.6(4)
C37 C36 H36 120.7
C35 C36 H36 120.7
C36 C37 C38 121.4(4)
C36 C37 H37 119.3
C38 C37 H37 119.3
C37 C38 C39 119.7(4)
C37 C38 H38 120.2
C39 C38 H38 120.2
C40 C39 C38 119.4(4)
C40 C39 H39 120.3
C38 C39 H39 120.3
C39 C40 C35 120.6(4)
C39 C40 C11 128.7(4)
C35 C40 C11 110.7(3)
O3A Li1 O1 102.9(5)
O3A Li1 O2A 98.0(5)
O1 Li1 O2A 117.2(5)
O3A Li1 O2B 106.2(6)
O1 Li1 O2B 107.0(6)
O1 Li1 O3B 102.9(5)
O2A Li1 O3B 103.9(5)
O2B Li1 O3B 112.5(6)
O3A Li1 Br1 114.5(5)
O1 Li1 Br1 115.9(4)
O2A Li1 Br1 107.1(4)
O2B Li1 Br1 109.6(4)
O3B Li1 Br1 108.8(5)
C28A C9A C27A 110.0(8)
C28A C9A C8 111.3(8)
C27A C9A C8 109.0(8)
C28A C9A C10A 116.2(11)
C27A C9A C10A 109.3(9)
C8 C9A C10A 100.6(7)
C11 C10A C9A 109.8(6)
C11 C10A H10A 109.7
C11 C10A H10B 109.7
C8 C9B C28B 110.2(13)
C8 C9B C27B 114.9(14)
C28B C9B C27B 109.3(14)
C8 C9B C10B 103.5(11)
C28B C9B C10B 104.2(16)
C27B C9B C10B 114.1(19)
C11 C10B C9B 108.2(9)
C11 C10B H10C 110.1
C9B C10B H10C 110.1
C11 C10B H10D 110.1
C9B C10B H10D 110.1
H10C C10B H10D 108.4
C9B C27B H27D 109.5
C9B C27B H27E 109.5
H27D C27B H27E 109.5
C9B C27B H27F 109.5
H27D C27B H27F 109.5
H27E C27B H27F 109.5
C9B C28B H28D 109.5
C9B C28B H28E 109.5
H28D C28B H28E 109.5
C9B C28B H28F 109.5
H28D C28B H28F 109.5
H28E C28B H28F 109.5
C41A O1 C44A 110.7(5)
C41A O1 Li1 126.3(3)
C44B O1 Li1 125.5(7)
C44A O1 Li1 116.3(6)
O1 C41A C42A 105.1(14)
O1 C41A H41A 110.7
C42A C41A H41A 110.7
O1 C41A H41B 110.7
C42A C41A H41B 110.7
H41A C41A H41B 108.8
C41A C42A C43A 103(2)
C44A C43A C42A 109(2)
O1 C44A C43A 103.8(14)
O1 C44A H44A 111.0
O1 C44A H44B 111.0
C44B C43B C42B 98(3)
O1 C44B C43B 109.1(17)
O1 C44B H44C 109.9
O1 C44B H44D 109.9
C48A O2A C45A 103.1(5)
C48A O2A Li1 132.8(5)
C45A O2A Li1 124.0(5)
O2A C45A C46A 104.9(4)
O2A C45A H45A 110.8
C46A C45A H45A 110.8
O2A C45A H45B 110.8
C46A C45A H45B 110.8
H45A C45A H45B 108.9
C45A C46A C47A 104.9(4)
C46A C47A C48A 103.9(4)
C46A C47A H47A 111.0
C48A C47A H47A 111.0
C46A C47A H47B 111.0
C48A C47A H47B 111.0
H47A C47A H47B 109.0
O2A C48A C47A 108.5(5)
C48B O2B Li1 123.6(5)
C49A O3A C52A 107.8(7)
C49A O3A Li1 135.0(7)
C52A O3A Li1 112.5(6)
O3A C49A C50A 106.3(6)
C49A C50A C51A 104.1(7)
C52A C51A C50A 102.1(6)
O3A C52A C51A 108.0(7)
C51A C52A Li1 144.8(6)
Li1 C52A H52A 83.4
Li1 C52A H52B 95.0
C52B O3B C49B 109.3(9)
C52B O3B Li1 123.8(7)
C49B O3B Li1 126.1(7)
O3B C49B C50B 105.8(8)
C49B C50B C51B 103.4(8)
C52B C51B C50B 103.3(8)
O3B C52B C51B 105.8(9)

loop_
_geom_bond_atom_site_label_1
_geom_bond_atom_site_label_2
_geom_bond_distance
Br1 Cu1 2.2569(7)
Br1 Li1 2.444(9)
Cu1 C1 1.916(4)
C1 C12 1.389(5)
C1 C2 1.403(5)
C2 C6 1.399(5)
C2 C3 1.536(5)
C3 C13 1.523(5)
C3 C24 1.531(5)
C3 C4 1.562(5)
C4 C5 1.556(5)
C4 H4A 0.9900
C4 H4B 0.9900
C5 C6 1.522(5)
C5 C26 1.528(5)
C5 C25 1.532(5)
C6 C7 1.386(5)
C7 C8 1.402(5)
C7 H7 0.9500
C8 C12 1.394(5)
C8 C9B 1.49(2)
C8 C9A 1.547(14)
C11 C29 1.519(6)
C11 C40 1.526(5)
C11 C12 1.545(5)
C11 C10A 1.563(2)
C11 C10B 1.563(2)
C13 C14 1.390(6)
C13 C18 1.399(5)
C14 C15 1.391(6)
C14 H14 0.9500
C15 C16 1.395(6)
C15 H15 0.9500
C16 C17 1.382(6)
C16 H16 0.9500
C17 C18 1.392(6)
C17 H17 0.9500
C18 C19 1.475(6)
C19 C20 1.390(6)
C19 C24 1.393(5)
C20 C21 1.382(7)
C20 H20 0.9500
C21 C22 1.380(7)
C21 H21 0.9500
C22 C23 1.398(6)
C22 H22 0.9500
C23 C24 1.389(6)
C23 H23 0.9500
C25 H25A 0.9800
C25 H25B 0.9800
C25 H25C 0.9800
C26 H26A 0.9800
C26 H26B 0.9800
C26 H26C 0.9800
C29 C30 1.385(6)
C29 C34 1.403(5)
C30 C31 1.389(7)
C30 H30 0.9500
C31 C32 1.385(7)
C31 H31 0.9500
C32 C33 1.403(6)
C32 H32 0.9500
C33 C34 1.392(6)
C33 H33 0.9500
C34 C35 1.469(5)
C35 C36 1.393(5)
C35 C40 1.399(5)
C36 C37 1.381(6)
C36 H36 0.9500
C37 C38 1.391(7)
C37 H37 0.9500
C38 C39 1.396(6)
C38 H38 0.9500
C39 C40 1.377(6)
C39 H39 0.9500
Li1 O3A 1.805(12)
Li1 O1 1.901(9)
Li1 O2A 1.908(10)
Li1 O2B 1.943(13)
Li1 O3B 2.138(14)
C9A C28A 1.526(2)
C9A C27A 1.526(2)
C9A C10A 1.564(2)
C10A H10A 0.9900
C10A H10B 0.9900
C27A H27A 0.9800
C27A H27B 0.9800
C27A H27C 0.9800
C28A H28A 0.9800
C28A H28B 0.9800
C28A H28C 0.9800
C9B C28B 1.525(2)
C9B C27B 1.526(2)
C9B C10B 1.564(2)
C10B H10C 0.9900
C10B H10D 0.9900
C27B H27D 0.9800
C27B H27E 0.9800
C27B H27F 0.9800
C28B H28D 0.9800
C28B H28E 0.9800
C28B H28F 0.9800
O1 C41A 1.4437(14)
O1 C44B 1.444(2)
O1 C44A 1.444(2)
C41A C42A 1.494(2)
C41A H41A 0.9900
C41A H41B 0.9900
C42A C43A 1.500(3)
C42A H42A 0.9900
C42A H42B 0.9900
C43A C44A 1.493(2)
C43A H43A 0.9900
C43A H43B 0.9900
C44A H44A 0.9900
C44A H44B 0.9900
C42B C43B 1.499(3)
C42B H42C 0.9900
C42B H42D 0.9900
C43B C44B 1.493(2)
C43B H43C 0.9900
C43B H43D 0.9900
C44B H44C 0.9900
C44B H44D 0.9900
O2A C48A 1.444(2)
O2A C45A 1.445(2)
C45A C46A 1.493(2)
C45A H45A 0.9900
C45A H45B 0.9900
C46A C47A 1.495(2)
C46A H46A 0.9900
C46A H46B 0.9900
C47A C48A 1.496(2)
C47A H47A 0.9900
C47A H47B 0.9900
C48A H48A 0.9900
C48A H48B 0.9900
O2B C48B 1.443(2)
C46B H46C 0.9900
C46B H46D 0.9900
C48B H48C 0.9900
C48B H48D 0.9900
O3A C49A 1.444(2)
O3A C52A 1.444(2)
C49A C50A 1.493(2)
C49A H49A 0.9900
C49A H49B 0.9900
C50A C51A 1.497(2)
C50A H50A 0.9900
C50A H50B 0.9900
C51A C52A 1.494(2)
C51A H51A 0.9900
C51A H51B 0.9900
C52A H52A 0.9900
C52A H52B 0.9900
O3B C52B 1.444(2)
O3B C49B 1.444(2)
C49B C50B 1.493(2)
C49B H49C 0.9900
C49B H49D 0.9900
C50B C51B 1.497(2)
C50B H50C 0.9900
C50B H50D 0.9900
C51B C52B 1.493(2)
C51B H51C 0.9900
C51B H51D 0.9900
C52B H52C 0.9900
C52B H52D 0.9900

loop_
_geom_torsion_atom_site_label_1
_geom_torsion_atom_site_label_2
_geom_torsion_atom_site_label_3
_geom_torsion_atom_site_label_4
_geom_torsion
C12 C1 C2 C6 0.1(5)
Cu1 C1 C2 C6 -175.1(3)
C12 C1 C2 C3 -178.9(3)
Cu1 C1 C2 C3 5.9(5)
C6 C2 C3 C13 132.8(3)
C1 C2 C3 C13 -48.0(5)
C6 C2 C3 C24 -111.3(4)
C1 C2 C3 C24 67.9(5)
C6 C2 C3 C4 11.4(4)
C1 C2 C3 C4 -169.4(3)
C13 C3 C4 C5 -140.0(3)
C24 C3 C4 C5 108.1(4)
C2 C3 C4 C5 -15.6(4)
C3 C4 C5 C6 13.9(4)
C3 C4 C5 C26 -106.0(4)
C3 C4 C5 C25 132.8(3)
C1 C2 C6 C7 0.2(6)
C3 C2 C6 C7 179.4(3)
C1 C2 C6 C5 177.8(3)
C3 C2 C6 C5 -3.1(4)
C26 C5 C6 C7 -69.2(5)
C25 C5 C6 C7 52.9(5)
C4 C5 C6 C7 170.6(4)
C26 C5 C6 C2 113.4(4)
C25 C5 C6 C2 -124.5(4)
C4 C5 C6 C2 -6.8(4)
C2 C6 C7 C8 -0.7(6)
C5 C6 C7 C8 -177.9(4)
C6 C7 C8 C12 0.8(6)
C6 C7 C8 C9B 172.4(11)
C6 C7 C8 C9A -175.6(7)
C2 C1 C12 C8 0.0(6)
Cu1 C1 C12 C8 175.1(3)
C2 C1 C12 C11 -179.4(3)
Cu1 C1 C12 C11 -4.4(5)
C7 C8 C12 C1 -0.5(6)
C9B C8 C12 C1 -173.1(9)
C9A C8 C12 C1 176.3(6)
C7 C8 C12 C11 179.0(4)
C9B C8 C12 C11 6.5(10)
C9A C8 C12 C11 -4.1(7)
C29 C11 C12 C1 53.4(5)
C40 C11 C12 C1 -61.0(5)
C10A C11 C12 C1 173.8(8)
C10B C11 C12 C1 179.6(13)
C29 C11 C12 C8 -126.1(3)
C40 C11 C12 C8 119.5(3)
C10A C11 C12 C8 -5.8(8)
C10B C11 C12 C8 0.0(13)
C24 C3 C13 C14 -173.8(4)
C2 C3 C13 C14 -50.2(5)
C4 C3 C13 C14 66.6(5)
C24 C3 C13 C18 7.2(4)
C2 C3 C13 C18 130.8(3)
C4 C3 C13 C18 -112.4(4)
C18 C13 C14 C15 0.4(6)
C3 C13 C14 C15 -178.5(4)
C13 C14 C15 C16 1.4(6)
C14 C15 C16 C17 -1.5(7)
C15 C16 C17 C18 -0.2(7)
C16 C17 C18 C13 2.1(6)
C16 C17 C18 C19 -175.3(4)
C14 C13 C18 C17 -2.2(6)
C3 C13 C18 C17 176.9(4)
C14 C13 C18 C19 175.7(4)
C3 C13 C18 C19 -5.2(4)
C17 C18 C19 C20 -1.2(9)
C13 C18 C19 C20 -178.8(5)
C17 C18 C19 C24 178.1(4)
C13 C18 C19 C24 0.5(5)
C24 C19 C20 C21 -2.2(8)
C18 C19 C20 C21 177.1(5)
C19 C20 C21 C22 0.2(9)
C20 C21 C22 C23 0.7(8)
C21 C22 C23 C24 0.2(7)
C22 C23 C24 C19 -2.1(6)
C22 C23 C24 C3 177.2(4)
C20 C19 C24 C23 3.1(7)
C18 C19 C24 C23 -176.3(4)
C20 C19 C24 C3 -176.3(4)
C18 C19 C24 C3 4.3(5)
C13 C3 C24 C23 173.8(4)
C2 C3 C24 C23 49.3(5)
C4 C3 C24 C23 -67.8(5)
C13 C3 C24 C19 -6.9(4)
C2 C3 C24 C19 -131.3(4)
C4 C3 C24 C19 111.6(4)
C40 C11 C29 C30 -177.1(4)
C12 C11 C29 C30 61.6(5)
C10A C11 C29 C30 -53.9(7)
C10B C11 C29 C30 -57.4(9)
C40 C11 C29 C34 2.3(4)
C12 C11 C29 C34 -118.9(3)
C10A C11 C29 C34 125.6(6)
C10B C11 C29 C34 122.1(8)
C34 C29 C30 C31 1.8(6)
C11 C29 C30 C31 -178.9(4)
C29 C30 C31 C32 -0.1(6)
C30 C31 C32 C33 -1.4(7)
C31 C32 C33 C34 1.2(6)
C32 C33 C34 C29 0.4(6)
C32 C33 C34 C35 -178.1(4)
C30 C29 C34 C33 -1.9(6)
C11 C29 C34 C33 178.6(3)
C30 C29 C34 C35 176.9(3)
C11 C29 C34 C35 -2.6(4)
C33 C34 C35 C36 2.8(7)
C29 C34 C35 C36 -176.0(4)
C33 C34 C35 C40 -179.6(4)
C29 C34 C35 C40 1.7(4)
C40 C35 C36 C37 -0.4(6)
C34 C35 C36 C37 177.0(4)
C35 C36 C37 C38 1.3(6)
C36 C37 C38 C39 -1.3(7)
C37 C38 C39 C40 0.5(6)
C38 C39 C40 C35 0.4(6)
C38 C39 C40 C11 -177.4(4)
C36 C35 C40 C39 -0.4(6)
C34 C35 C40 C39 -178.4(3)
C36 C35 C40 C11 177.8(3)
C34 C35 C40 C11 -0.2(4)
C29 C11 C40 C39 176.7(4)
C12 C11 C40 C39 -62.0(5)
C10A C11 C40 C39 56.3(6)
C10B C11 C40 C39 53.2(9)
C29 C11 C40 C35 -1.2(4)
C12 C11 C40 C35 120.0(3)
C10A C11 C40 C35 -121.7(5)
C10B C11 C40 C35 -124.8(8)
Cu1 Br1 Li1 O3A 124.0(4)
Cu1 Br1 Li1 O1 4.4(5)
Cu1 Br1 Li1 O2A -128.5(4)
Cu1 Br1 Li1 O2B -116.8(5)
Cu1 Br1 Li1 O3B 119.8(4)
Cu1 Br1 Li1 C52A 98.9(3)
C12 C8 C9A C28A -111.7(6)
C7 C8 C9A C28A 64.9(9)
C9B C8 C9A C28A 157(3)
C12 C8 C9A C27A 126.8(7)
C7 C8 C9A C27A -56.6(8)
C9B C8 C9A C27A 36(2)
C12 C8 C9A C10A 12.0(12)
C7 C8 C9A C10A -171.4(9)
C9B C8 C9A C10A -79(2)
C29 C11 C10A C9A 134.9(11)
C40 C11 C10A C9A -110.3(11)
C12 C11 C10A C9A 13.4(14)
C10B C11 C10A C9A -79(3)
C28A C9A C10A C11 105.1(14)
C27A C9A C10A C11 -129.8(12)
C8 C9A C10A C11 -15.2(15)
C12 C8 C9B C28B -120.9(10)
C7 C8 C9B C28B 67.1(12)
C9A C8 C9B C28B -28(2)
C12 C8 C9B C27B 115.1(11)
C7 C8 C9B C27B -56.9(15)
C9A C8 C9B C27B -152(3)
C12 C8 C9B C10B -10(2)
C7 C8 C9B C10B 178.1(14)
C9A C8 C9B C10B 83(3)
C29 C11 C10B C9B 118.3(18)
C40 C11 C10B C9B -127.1(18)
C12 C11 C10B C9B -6(2)
C10A C11 C10B C9B 83(3)
C8 C9B C10B C11 9(3)
C28B C9B C10B C11 125(2)
C27B C9B C10B C11 -116(2)
O3A Li1 O1 C41A -120.5(5)
O2A Li1 O1 C41A 133.4(5)
O2B Li1 O1 C41A 127.8(5)
O3B Li1 O1 C41A -113.4(6)
Br1 Li1 O1 C41A 5.2(7)
C52A Li1 O1 C41A -93.3(5)
O3A Li1 O1 C44B 61.8(11)
O2A Li1 O1 C44B -44.3(11)
O2B Li1 O1 C44B -49.8(11)
O3B Li1 O1 C44B 68.9(11)
Br1 Li1 O1 C44B -172.4(9)
C52A Li1 O1 C44B 89.0(10)
O3A Li1 O1 C44A 91.2(8)
O2A Li1 O1 C44A -14.8(9)
O2B Li1 O1 C44A -20.4(9)
O3B Li1 O1 C44A 98.4(8)
Br1 Li1 O1 C44A -143.0(7)
C52A Li1 O1 C44A 118.4(7)
C44B O1 C41A C42A 0.2(16)
C44A O1 C41A C42A -28.1(16)
Li1 O1 C41A C42A -177.8(15)
O1 C41A C42A C43A 27(2)
C41A C42A C43A C44A -18(3)
C41A O1 C44A C43A 16.5(13)
C44B O1 C44A C43A -73(2)
Li1 O1 C44A C43A 169.5(11)
C42A C43A C44A O1 2(2)
C41A O1 C44B C43B -13.7(18)
C44A O1 C44B C43B 86(3)
Li1 O1 C44B C43B 164.3(15)
C42B C43B C44B O1 32(3)
O3A Li1 O2A C48A -32.1(10)
O1 Li1 O2A C48A 76.8(9)
O2B Li1 O2A C48A 104.7(16)
O3B Li1 O2A C48A -35.9(9)
Br1 Li1 O2A C48A -150.9(7)
C52A Li1 O2A C48A -37.3(11)
O3A Li1 O2A C45A 143.2(7)
O1 Li1 O2A C45A -107.9(8)
O2B Li1 O2A C45A -80.0(13)
O3B Li1 O2A C45A 139.4(7)
Br1 Li1 O2A C45A 24.4(9)
C52A Li1 O2A C45A 138.0(7)
C48A O2A C45A C46A -38.8(7)
Li1 O2A C45A C46A 144.7(8)
O2A C45A C46A C47A 32.6(7)
C45A C46A C47A C48A -13.2(7)
C45A O2A C48A C47A 30.9(8)
Li1 O2A C48A C47A -153.1(9)
C46A C47A C48A O2A -10.7(8)
O3A Li1 O2B C48B -32.0(12)
O1 Li1 O2B C48B 77.4(11)
O2A Li1 O2B C48B -76.8(16)
O3B Li1 O2B C48B -34.9(12)
Br1 Li1 O2B C48B -156.2(9)
C52A Li1 O2B C48B -32.2(13)
O1 Li1 O3A C49A -139.9(10)
O2A Li1 O3A C49A -19.6(12)
O2B Li1 O3A C49A -27.7(12)
O3B Li1 O3A C49A 129(5)
Br1 Li1 O3A C49A 93.4(11)
C52A Li1 O3A C49A 152.0(16)
O1 Li1 O3A C52A 68.1(9)
O2A Li1 O3A C52A -171.6(8)
O2B Li1 O3A C52A -179.7(8)
O3B Li1 O3A C52A -23(4)
Br1 Li1 O3A C52A -58.6(9)
C52A O3A C49A C50A 13.1(11)
Li1 O3A C49A C50A -139.8(10)
O3A C49A C50A C51A -29.7(11)
C49A C50A C51A C52A 33.8(11)
C49A O3A C52A C51A 8.7(12)
Li1 O3A C52A C51A 168.3(8)
C49A O3A C52A Li1 -159.6(12)
C50A C51A C52A O3A -26.6(11)
C50A C51A C52A Li1 -14.1(17)
O1 Li1 C52A O3A -115.2(9)
O2A Li1 C52A O3A 10.5(9)
O2B Li1 C52A O3A 0.4(11)
O3B Li1 C52A O3A 6.9(12)
Br1 Li1 C52A O3A 128.5(8)
O3A Li1 C52A C51A -19.5(13)
O1 Li1 C52A C51A -134.7(13)
O2A Li1 C52A C51A -9.0(17)
O2B Li1 C52A C51A -19.0(18)
O3B Li1 C52A C51A -12.6(12)
Br1 Li1 C52A C51A 109.0(13)
O3A Li1 O3B C52B 75(4)
O1 Li1 O3B C52B -15.3(12)
O2A Li1 O3B C52B 107.3(11)
O2B Li1 O3B C52B 99.5(11)
Br1 Li1 O3B C52B -138.8(10)
C52A Li1 O3B C52B -75.7(12)
O3A Li1 O3B C49B -116(4)
O1 Li1 O3B C49B 153.8(10)
O2A Li1 O3B C49B -83.6(11)
O2B Li1 O3B C49B -91.4(12)
Br1 Li1 O3B C49B 30.3(12)
C52A Li1 O3B C49B 93.4(14)
C52B O3B C49B C50B -10.4(14)
Li1 O3B C49B C50B 179.2(9)
O3B C49B C50B C51B 28.3(13)
C49B C50B C51B C52B -35.1(13)
C49B O3B C52B C51B -12.0(14)
Li1 O3B C52B C51B 158.7(9)
C50B C51B C52B O3B 29.3(13)
